data_4111336
loop_
_publ_author_name
'Barbora Bajtos'
'Ming Yu'
'Hongda Zhao'
'Brian L. Pagenkopf'

_publ_section_title
;
 C-2/C-3 Annulation and C-2 Alkylation of Indoles with
 2-Alkoxycyclopropanoate Esters
;
_journal_name_full 'Journal of the American Chemical Society'
_journal_page_first 9631
_journal_page_last 9634
_journal_paper_doi 10.1021/ja067821+
_journal_volume 129
_journal_year 2007
_chemical_formula_sum 'C13.33 H15 N1.67 O5'
_chemical_formula_weight 278.60
_chemical_name_systematic
; 
 ? 
;
_space_group_IT_number 15
_symmetry_cell_setting monoclinic
_symmetry_space_group_name_Hall '-C 2yc'
_symmetry_space_group_name_H-M 'C 1 2/c 1'
_atom_sites_solution_hydrogens geom
_atom_sites_solution_primary direct
_atom_sites_solution_secondary difmap
_audit_creation_method SHELXL-97
_cell_angle_alpha 90.00
_cell_angle_beta 116.0080(7)
_cell_angle_gamma 90.00
_cell_formula_units_Z 24
_cell_length_a 27.3241(4)
_cell_length_b 13.5169(2)
_cell_length_c 24.5145(4)
_cell_measurement_temperature 153(2)
_cell_volume 8137.2(2)
_computing_structure_refinement 'SHELXL-97 (Sheldrick, 1997)'
_computing_structure_solution 'SHELXS-97 (Sheldrick, 1990)'
_diffrn_ambient_temperature 153(2)
_diffrn_measured_fraction_theta_full 0.994
_diffrn_measured_fraction_theta_max 0.994
_diffrn_radiation_monochromator graphite
_diffrn_radiation_source 'fine-focus sealed tube'
_diffrn_radiation_type MoK\a
_diffrn_radiation_wavelength 0.71073
_diffrn_reflns_av_R_equivalents 0.0410
_diffrn_reflns_av_sigmaI/netI 0.0984
_diffrn_reflns_limit_h_max 35
_diffrn_reflns_limit_h_min -35
_diffrn_reflns_limit_k_max 17
_diffrn_reflns_limit_k_min -16
_diffrn_reflns_limit_l_max 31
_diffrn_reflns_limit_l_min -31
_diffrn_reflns_number 15616
_diffrn_reflns_theta_full 27.48
_diffrn_reflns_theta_max 27.48
_diffrn_reflns_theta_min 2.94
_exptl_absorpt_coefficient_mu 0.106
_exptl_absorpt_correction_T_max 0.9751
_exptl_absorpt_correction_T_min 0.9660
_exptl_crystal_density_diffrn 1.364
_exptl_crystal_F_000 3520
_exptl_crystal_size_max 0.33
_exptl_crystal_size_mid 0.30
_exptl_crystal_size_min 0.24
_refine_diff_density_max 0.193
_refine_diff_density_min -0.259
_refine_diff_density_rms 0.049
_refine_ls_extinction_method none
_refine_ls_goodness_of_fit_ref 1.269
_refine_ls_hydrogen_treatment mixed
_refine_ls_matrix_type full
_refine_ls_number_parameters 526
_refine_ls_number_reflns 9273
_refine_ls_number_restraints 342
_refine_ls_restrained_S_all 1.260
_refine_ls_R_factor_all 0.1368
_refine_ls_R_factor_gt 0.0498
_refine_ls_shift/su_max 0.211
_refine_ls_shift/su_mean 0.008
_refine_ls_structure_factor_coef Fsqd
_refine_ls_weighting_details 'calc w=1/[\s^2^(Fo^2^)+(0.0200P)^2^+0.0000P] where P=(Fo^2^+2Fc^2^)/3'
_refine_ls_weighting_scheme calc
_refine_ls_wR_factor_gt 0.0832
_refine_ls_wR_factor_ref 0.0947
_reflns_number_gt 4773
_reflns_number_total 9273
_reflns_threshold_expression >2sigma(I)
_cod_data_source_file ja067821si20070529_084425.cif
_cod_data_source_block ym18562
_cod_database_code 4111336

loop_
_symmetry_equiv_pos_as_xyz
'x, y, z'
'-x, y, -z+1/2'
'x+1/2, y+1/2, z'
'-x+1/2, y+1/2, -z+1/2'
'-x, -y, -z'
'x, -y, z-1/2'
'-x+1/2, -y+1/2, -z'
'x+1/2, -y+1/2, z-1/2'

loop_
_atom_site_label
_atom_site_type_symbol
_atom_site_fract_x
_atom_site_fract_y
_atom_site_fract_z
_atom_site_U_iso_or_equiv
_atom_site_adp_type
_atom_site_occupancy
_atom_site_symmetry_multiplicity
_atom_site_calc_flag
_atom_site_refinement_flags
N1 N 0.41832(5) 0.41284(9) 0.00745(5) 0.0266(3) Uani 1 1 d U
C2 C 0.35999(6) 0.41590(13) -0.02501(7) 0.0315(4) Uani 1 1 d U
H2 H 0.3474 0.4785 -0.0176 0.038 Uiso 1 1 d R
C3 C 0.34312(7) 0.40406(13) -0.09178(7) 0.0349(4) Uani 1 1 d U
H3A H 0.3528 0.4621 -0.1074 0.042 Uiso 1 1 d R
H3B H 0.3043 0.3965 -0.1125 0.042 Uiso 1 1 d R
C4 C 0.37020(6) 0.31578(13) -0.10535(6) 0.0321(4) Uani 1 1 d U
H4 H 0.3601 0.2576 -0.0902 0.038 Uiso 1 1 d R
C5 C 0.35002(7) 0.30256(14) -0.17351(7) 0.0462(5) Uani 1 1 d U
H5A H 0.3555 0.3639 -0.1897 0.055 Uiso 1 1 d R
H5B H 0.3118 0.2878 -0.1926 0.055 Uiso 1 1 d R
C6 C 0.38193(7) 0.22402(14) -0.18749(8) 0.0480(5) Uani 1 1 d U
H6A H 0.3670 0.2135 -0.2305 0.058 Uiso 1 1 d R
H6B H 0.3784 0.1636 -0.1690 0.058 Uiso 1 1 d R
C7 C 0.44168(7) 0.25227(14) -0.16208(7) 0.0446(5) Uani 1 1 d U
H7A H 0.4464 0.2965 -0.1900 0.053 Uiso 1 1 d R
H7B H 0.4626 0.1937 -0.1591 0.053 Uiso 1 1 d R
C8 C 0.46261(7) 0.29946(12) -0.10065(7) 0.0345(4) Uani 1 1 d U
H8 H 0.5009 0.3126 -0.0793 0.041 Uiso 1 1 d R
C9 C 0.43168(6) 0.32581(11) -0.07342(7) 0.0263(4) Uani 1 1 d U
C10 C 0.45404(6) 0.36934(11) -0.01253(6) 0.0241(4) Uani 1 1 d U
C11 C 0.50616(6) 0.37504(11) 0.03376(7) 0.0257(4) Uani 1 1 d U
C12 C 0.50272(6) 0.42401(12) 0.08350(7) 0.0272(4) Uani 1 1 d U
C13 C 0.54124(7) 0.45069(12) 0.14210(7) 0.0360(5) Uani 1 1 d U
H13 H 0.5792 0.4366 0.1553 0.043 Uiso 1 1 d R
C14 C 0.52382(8) 0.49684(13) 0.18007(8) 0.0445(5) Uani 1 1 d U
H14 H 0.5498 0.5147 0.2203 0.053 Uiso 1 1 d R
C15 C 0.46892(8) 0.51929(13) 0.16150(8) 0.0442(5) Uani 1 1 d U
H15 H 0.4585 0.5522 0.1895 0.053 Uiso 1 1 d R
C16 C 0.42963(7) 0.49472(12) 0.10414(7) 0.0361(5) Uani 1 1 d U
H16 H 0.3918 0.5094 0.0912 0.043 Uiso 1 1 d R
C17 C 0.44765(7) 0.44656(12) 0.06633(7) 0.0277(4) Uani 1 1 d U
O18 O 0.33878(5) 0.33808(9) -0.00181(5) 0.0354(3) Uani 1 1 d U
C19 C 0.55787(6) 0.33585(13) 0.03462(7) 0.0377(5) Uani 1 1 d U
H19C H 0.5528 0.2685 0.0209 0.056 Uiso 1 1 d R
H19A H 0.5868 0.3397 0.0750 0.056 Uiso 1 1 d R
H19B H 0.5677 0.3758 0.0086 0.056 Uiso 1 1 d R
N1A N 0.26219(5) -0.02900(10) 0.04371(6) 0.0287(3) Uani 1 1 d U
C2A C 0.29579(7) 0.05398(13) 0.04474(7) 0.0338(4) Uani 1 1 d U
H2A H 0.3313 0.0453 0.0778 0.041 Uiso 1 1 d R
C3A C 0.30117(7) 0.05931(14) -0.01372(7) 0.0446(5) Uani 1 1 d U
H3AA H 0.3257 0.0089 -0.0143 0.053 Uiso 1 1 d R
H3AB H 0.3162 0.1224 -0.0162 0.053 Uiso 1 1 d R
C4A C 0.24698(7) 0.04496(15) -0.06941(7) 0.0451(5) Uani 1 1 d U
H4A H 0.2223 0.0946 -0.0681 0.054 Uiso 1 1 d R
C5A C 0.25302(9) 0.05930(17) -0.12809(8) 0.0684(7) Uani 1 1 d U
H5AA H 0.2831 0.0202 -0.1260 0.082 Uiso 1 1 d R
H5AB H 0.2604 0.1275 -0.1326 0.082 Uiso 1 1 d R
C6A C 0.20149(9) 0.0253(2) -0.18274(9) 0.0787(8) Uani 1 1 d U
H6AA H 0.2033 0.0408 -0.2200 0.094 Uiso 1 1 d R
H6AB H 0.1711 0.0602 -0.1822 0.094 Uiso 1 1 d R
C7A C 0.19214(9) -0.08426(18) -0.17822(8) 0.0727(7) Uani 1 1 d U
H7AA H 0.2172 -0.1194 -0.1889 0.087 Uiso 1 1 d R
H7AB H 0.1558 -0.1019 -0.2068 0.087 Uiso 1 1 d R
C8A C 0.20083(8) -0.11298(15) -0.11586(8) 0.0538(6) Uani 1 1 d U
H8A H 0.1898 -0.1779 -0.1098 0.065 Uiso 1 1 d R
C9A C 0.22352(7) -0.05491(14) -0.06679(7) 0.0370(5) Uani 1 1 d U
C10A C 0.22788(6) -0.08441(13) -0.00754(7) 0.0309(4) Uani 1 1 d U
C11A C 0.20323(6) -0.15697(13) 0.01083(7) 0.0332(4) Uani 1 1 d U
C12A C 0.22207(6) -0.14643(12) 0.07487(7) 0.0314(4) Uani 1 1 d U
C13A C 0.21097(7) -0.19674(13) 0.11844(8) 0.0433(5) Uani 1 1 d U
H13A H 0.1859 -0.2512 0.1064 0.052 Uiso 1 1 d R
C14A C 0.23572(8) -0.16546(15) 0.17785(9) 0.0484(5) Uani 1 1 d U
H14A H 0.2282 -0.1997 0.2076 0.058 Uiso 1 1 d R
C15A C 0.27198(7) -0.08668(15) 0.19566(8) 0.0447(5) Uani 1 1 d U
H15A H 0.2888 -0.0672 0.2376 0.054 Uiso 1 1 d R
C16A C 0.28428(6) -0.03598(13) 0.15463(7) 0.0355(5) Uani 1 1 d U
H16A H 0.3094 0.0185 0.1665 0.043 Uiso 1 1 d R
C17A C 0.25863(6) -0.06689(12) 0.09409(7) 0.0279(4) Uani 1 1 d U
O18A O 0.27160(5) 0.14179(9) 0.05565(5) 0.0386(3) Uani 1 1 d U
C19A C 0.16239(7) -0.23308(13) -0.02738(8) 0.0494(5) Uani 1 1 d U
H19F H 0.1458 -0.2634 -0.0042 0.074 Uiso 1 1 d R
H19D H 0.1804 -0.2826 -0.0401 0.074 Uiso 1 1 d R
H19E H 0.1349 -0.2024 -0.0630 0.074 Uiso 1 1 d R
N1B N 0.42832(5) 0.14229(10) 0.15182(5) 0.0269(3) Uani 1 1 d U
C2B C 0.41529(6) 0.24544(12) 0.15520(7) 0.0295(4) Uani 1 1 d U
H2B H 0.4405 0.2861 0.1477 0.035 Uiso 1 1 d R
C3B C 0.41929(6) 0.26765(12) 0.21734(7) 0.0339(4) Uani 1 1 d U
H3BA H 0.4050 0.3326 0.2170 0.041 Uiso 1 1 d R
H3BB H 0.4568 0.2672 0.2466 0.041 Uiso 1 1 d R
C4B C 0.38895(7) 0.19251(12) 0.23760(7) 0.0309(4) Uani 1 1 d U
H4B H 0.3517 0.1911 0.2076 0.037 Uiso 1 1 d R
C5B C 0.39027(7) 0.22155(13) 0.29831(7) 0.0416(5) Uani 1 1 d U
H5BA H 0.3663 0.2765 0.2929 0.050 Uiso 1 1 d R
H5BB H 0.4266 0.2419 0.3250 0.050 Uiso 1 1 d R
C6B C 0.37397(7) 0.13566(14) 0.32708(8) 0.0439(5) Uani 1 1 d U
H6BA H 0.3384 0.1129 0.2994 0.053 Uiso 1 1 d R
H6BB H 0.3724 0.1571 0.3636 0.053 Uiso 1 1 d R
C7B C 0.41501(7) 0.05265(13) 0.34111(7) 0.0398(5) Uani 1 1 d U
H7BA H 0.4003 -0.0059 0.3505 0.048 Uiso 1 1 d R
H7BB H 0.4479 0.0696 0.3761 0.048 Uiso 1 1 d R
C8B C 0.42713(6) 0.03114(13) 0.28815(7) 0.0317(4) Uani 1 1 d U
H8B H 0.4466 -0.0284 0.2889 0.038 Uiso 1 1 d R
C9B C 0.41375(6) 0.09104(12) 0.24038(7) 0.0261(4) Uani 1 1 d U
C10B C 0.42386(6) 0.06552(12) 0.18801(7) 0.0255(4) Uani 1 1 d U
C11B C 0.42841(6) -0.02389(12) 0.16373(6) 0.0239(4) Uani 1 1 d U
C12B C 0.43613(6) -0.00256(12) 0.11080(7) 0.0252(4) Uani 1 1 d U
C13B C 0.44136(6) -0.06174(12) 0.06656(7) 0.0287(4) Uani 1 1 d U
H13B H 0.4420 -0.1325 0.0700 0.034 Uiso 1 1 d R
C14B C 0.44537(6) -0.01668(13) 0.01831(7) 0.0341(4) Uani 1 1 d U
H14B H 0.4489 -0.0565 -0.0122 0.041 Uiso 1 1 d R
C15B C 0.44460(6) 0.08646(13) 0.01277(7) 0.0358(5) Uani 1 1 d U
H15B H 0.4473 0.1158 -0.0215 0.043 Uiso 1 1 d R
C16B C 0.43977(6) 0.14688(13) 0.05551(7) 0.0327(4) Uani 1 1 d U
H16B H 0.4390 0.2177 0.0521 0.039 Uiso 1 1 d R
C17B C 0.43548(6) 0.10127(12) 0.10423(7) 0.0259(4) Uani 1 1 d U
O18B O 0.36107(4) 0.26685(8) 0.11084(5) 0.0318(3) Uani 1 1 d U
C19B C 0.42281(6) -0.12590(11) 0.18434(7) 0.0324(4) Uani 1 1 d U
H19I H 0.3957 -0.1257 0.1993 0.049 Uiso 1 1 d R
H19G H 0.4570 -0.1473 0.2159 0.049 Uiso 1 1 d R
H19H H 0.4124 -0.1713 0.1510 0.049 Uiso 1 1 d R
H18B H 0.3600(8) 0.2928(15) 0.0749(8) 0.077(7) Uiso 1 1 d .
H18 H 0.3024(8) 0.3418(15) -0.0194(8) 0.078(8) Uiso 1 1 d .
H18A H 0.3003(9) 0.1861(17) 0.0761(9) 0.101(9) Uiso 1 1 d .

loop_
_atom_site_aniso_label
_atom_site_aniso_U_11
_atom_site_aniso_U_22
_atom_site_aniso_U_33
_atom_site_aniso_U_23
_atom_site_aniso_U_13
_atom_site_aniso_U_12
N1 0.0251(8) 0.0292(8) 0.0258(8) -0.0003(6) 0.0114(6) 0.0035(7)
C2 0.0305(10) 0.0325(11) 0.0330(10) 0.0060(8) 0.0153(8) 0.0088(9)
C3 0.0319(10) 0.0413(11) 0.0293(10) 0.0068(9) 0.0114(8) 0.0086(9)
C4 0.0327(10) 0.0329(11) 0.0282(9) 0.0001(8) 0.0111(8) 0.0015(9)
C5 0.0433(12) 0.0579(14) 0.0310(10) -0.0080(10) 0.0103(9) 0.0027(11)
C6 0.0504(13) 0.0508(13) 0.0366(11) -0.0130(9) 0.0134(9) -0.0014(11)
C7 0.0529(13) 0.0447(12) 0.0390(11) -0.0106(9) 0.0228(9) 0.0022(10)
C8 0.0347(11) 0.0364(11) 0.0324(10) -0.0061(9) 0.0148(8) -0.0018(9)
C9 0.0320(10) 0.0211(10) 0.0261(9) 0.0020(8) 0.0130(8) 0.0008(8)
C10 0.0280(10) 0.0198(9) 0.0273(9) 0.0029(7) 0.0147(8) 0.0020(8)
C11 0.0275(10) 0.0220(10) 0.0290(9) 0.0040(8) 0.0135(8) 0.0009(8)
C12 0.0357(11) 0.0217(10) 0.0244(9) 0.0039(8) 0.0134(8) -0.0020(8)
C13 0.0416(11) 0.0313(11) 0.0287(10) 0.0035(8) 0.0096(9) -0.0020(9)
C14 0.0593(14) 0.0404(12) 0.0263(10) 0.0009(9) 0.0121(10) -0.0022(11)
C15 0.0699(15) 0.0366(12) 0.0323(11) -0.0029(9) 0.0280(11) 0.0009(11)
C16 0.0477(12) 0.0322(11) 0.0340(11) 0.0017(9) 0.0232(10) 0.0045(9)
C17 0.0391(11) 0.0226(10) 0.0248(9) 0.0017(8) 0.0170(8) 0.0011(8)
O18 0.0285(8) 0.0427(8) 0.0365(7) 0.0086(6) 0.0156(6) 0.0029(6)
C19 0.0324(10) 0.0412(12) 0.0369(10) 0.0024(9) 0.0130(8) 0.0007(9)
N1A 0.0255(8) 0.0284(8) 0.0307(8) -0.0001(7) 0.0111(7) -0.0026(7)
C2A 0.0228(9) 0.0350(11) 0.0414(11) 0.0023(9) 0.0121(8) 0.0006(9)
C3A 0.0370(11) 0.0503(13) 0.0521(12) 0.0112(10) 0.0248(10) 0.0044(10)
C4A 0.0444(12) 0.0554(14) 0.0401(11) 0.0114(10) 0.0228(9) 0.0140(11)
C5A 0.0770(16) 0.0915(18) 0.0470(13) 0.0204(12) 0.0365(12) 0.0190(14)
C6A 0.0876(18) 0.111(2) 0.0385(13) 0.0214(14) 0.0288(13) 0.0446(17)
C7A 0.0791(17) 0.093(2) 0.0378(12) -0.0037(13) 0.0186(11) 0.0342(15)
C8A 0.0565(13) 0.0609(14) 0.0377(12) -0.0059(11) 0.0149(10) 0.0132(11)
C9A 0.0298(10) 0.0451(12) 0.0331(11) 0.0000(9) 0.0110(8) 0.0152(9)
C10A 0.0247(10) 0.0322(11) 0.0324(10) -0.0055(9) 0.0094(8) 0.0072(9)
C11A 0.0239(10) 0.0289(10) 0.0435(11) -0.0053(9) 0.0118(9) 0.0032(8)
C12A 0.0238(10) 0.0258(10) 0.0442(11) 0.0031(9) 0.0145(8) 0.0051(8)
C13A 0.0297(11) 0.0372(12) 0.0636(13) 0.0130(11) 0.0210(10) 0.0044(9)
C14A 0.0385(12) 0.0592(14) 0.0503(13) 0.0227(11) 0.0223(10) 0.0112(11)
C15A 0.0349(11) 0.0596(14) 0.0370(11) 0.0117(10) 0.0133(9) 0.0090(11)
C16A 0.0248(10) 0.0398(12) 0.0370(11) 0.0033(9) 0.0090(8) 0.0042(9)
C17A 0.0215(9) 0.0285(10) 0.0332(10) 0.0045(8) 0.0115(8) 0.0057(8)
O18A 0.0280(7) 0.0303(8) 0.0537(8) -0.0014(6) 0.0145(6) -0.0008(6)
C19A 0.0367(11) 0.0388(12) 0.0665(13) -0.0132(10) 0.0168(10) -0.0040(10)
N1B 0.0297(8) 0.0226(8) 0.0314(8) 0.0019(7) 0.0162(6) 0.0024(7)
C2B 0.0254(10) 0.0247(10) 0.0370(10) 0.0010(8) 0.0124(8) -0.0001(8)
C3B 0.0319(10) 0.0264(10) 0.0394(11) -0.0042(8) 0.0120(8) 0.0000(8)
C4B 0.0278(10) 0.0300(10) 0.0343(10) -0.0047(8) 0.0132(8) 0.0003(9)
C5B 0.0445(12) 0.0398(12) 0.0469(11) -0.0104(9) 0.0261(9) 0.0009(10)
C6B 0.0482(12) 0.0511(13) 0.0402(11) -0.0105(10) 0.0265(10) -0.0041(11)
C7B 0.0469(12) 0.0425(12) 0.0334(10) -0.0045(9) 0.0207(9) -0.0038(10)
C8B 0.0302(10) 0.0356(11) 0.0294(10) -0.0032(9) 0.0134(8) 0.0014(9)
C9B 0.0213(9) 0.0284(10) 0.0267(9) -0.0040(8) 0.0089(7) -0.0028(8)
C10B 0.0200(9) 0.0294(10) 0.0249(9) 0.0036(8) 0.0078(7) 0.0022(8)
C11B 0.0222(9) 0.0234(10) 0.0251(9) 0.0032(8) 0.0094(7) 0.0025(8)
C12B 0.0205(9) 0.0282(10) 0.0275(9) 0.0013(8) 0.0110(8) 0.0032(8)
C13B 0.0259(10) 0.0292(10) 0.0317(10) 0.0023(8) 0.0131(8) 0.0035(8)
C14B 0.0327(10) 0.0430(12) 0.0314(10) 0.0014(9) 0.0185(8) 0.0042(9)
C15B 0.0342(11) 0.0446(12) 0.0349(10) 0.0113(9) 0.0208(9) 0.0069(9)
C16B 0.0314(10) 0.0323(10) 0.0389(10) 0.0101(9) 0.0195(8) 0.0044(8)
C17B 0.0215(9) 0.0277(10) 0.0297(10) 0.0029(8) 0.0123(8) 0.0030(8)
O18B 0.0262(7) 0.0302(7) 0.0362(7) 0.0063(6) 0.0110(6) 0.0041(5)
C19B 0.0374(11) 0.0290(11) 0.0309(9) 0.0023(8) 0.0151(8) 0.0034(9)

loop_
_atom_type_symbol
_atom_type_description
_atom_type_scat_dispersion_real
_atom_type_scat_dispersion_imag
_atom_type_scat_source
C C 0.0033 0.0016 'International Tables Vol C Tables 4.2.6.8 and 6.1.1.4'
H H 0.0000 0.0000 'International Tables Vol C Tables 4.2.6.8 and 6.1.1.4'
N N 0.0061 0.0033 'International Tables Vol C Tables 4.2.6.8 and 6.1.1.4'
O O 0.0106 0.0060 'International Tables Vol C Tables 4.2.6.8 and 6.1.1.4'

loop_
_geom_angle_atom_site_label_1
_geom_angle_atom_site_label_2
_geom_angle_atom_site_label_3
_geom_angle
C17 N1 C10 109.22(12)
C17 N1 C2 124.22(13)
C10 N1 C2 126.38(13)
O18 C2 N1 107.62(12)
O18 C2 C3 111.72(13)
N1 C2 C3 109.67(13)
O18 C2 H2 109.4
N1 C2 H2 108.8
C3 C2 H2 109.6
C2 C3 C4 112.15(13)
C2 C3 H3A 110.0
C4 C3 H3A 108.1
C2 C3 H3B 109.1
C4 C3 H3B 109.5
H3A C3 H3B 108.0
C3 C4 C9 110.67(13)
C3 C4 C5 110.88(13)
C9 C4 C5 111.28(13)
C3 C4 H4 108.0
C9 C4 H4 108.3
C5 C4 H4 107.5
C6 C5 C4 111.42(14)
C6 C5 H5A 107.7
C4 C5 H5A 107.8
C6 C5 H5B 110.9
C4 C5 H5B 110.6
H5A C5 H5B 108.2
C5 C6 C7 110.80(15)
C5 C6 H6A 110.2
C7 C6 H6A 110.5
C5 C6 H6B 107.7
C7 C6 H6B 109.5
H6A C6 H6B 108.1
C8 C7 C6 112.75(14)
C8 C7 H7A 109.9
C6 C7 H7A 108.7
C8 C7 H7B 108.8
C6 C7 H7B 108.6
H7A C7 H7B 107.9
C9 C8 C7 124.74(16)
C9 C8 H8 117.1
C7 C8 H8 118.1
C8 C9 C10 122.95(15)
C8 C9 C4 121.27(14)
C10 C9 C4 115.74(14)
C11 C10 N1 108.40(13)
C11 C10 C9 132.76(15)
N1 C10 C9 118.81(13)
C10 C11 C12 107.32(14)
C10 C11 C19 128.16(14)
C12 C11 C19 124.50(14)
C13 C12 C17 118.26(15)
C13 C12 C11 133.82(16)
C17 C12 C11 107.92(13)
C14 C13 C12 118.99(17)
C14 C13 H13 120.5
C12 C13 H13 120.5
C13 C14 C15 121.45(16)
C13 C14 H14 119.5
C15 C14 H14 119.0
C16 C15 C14 121.51(17)
C16 C15 H15 119.7
C14 C15 H15 118.7
C15 C16 C17 116.55(16)
C15 C16 H16 121.9
C17 C16 H16 121.5
N1 C17 C16 129.63(15)
N1 C17 C12 107.14(13)
C16 C17 C12 123.23(15)
C2 O18 H18 108.9(13)
C11 C19 H19C 109.9
C11 C19 H19A 109.9
H19C C19 H19A 109.8
C11 C19 H19B 109.2
H19C C19 H19B 109.8
H19A C19 H19B 108.1
C17A N1A C10A 108.69(13)
C17A N1A C2A 124.56(13)
C10A N1A C2A 126.75(14)
O18A C2A N1A 107.68(13)
O18A C2A C3A 112.45(14)
N1A C2A C3A 110.35(14)
O18A C2A H2A 108.7
N1A C2A H2A 108.6
C3A C2A H2A 109.0
C2A C3A C4A 112.62(14)
C2A C3A H3AA 109.9
C4A C3A H3AA 107.9
C2A C3A H3AB 109.0
C4A C3A H3AB 109.3
H3AA C3A H3AB 108.0
C9A C4A C3A 109.88(14)
C9A C4A C5A 112.12(16)
C3A C4A C5A 111.28(16)
C9A C4A H4A 107.9
C3A C4A H4A 107.6
C5A C4A H4A 108.0
C6A C5A C4A 110.38(18)
C6A C5A H5AA 108.6
C4A C5A H5AA 108.9
C6A C5A H5AB 110.3
C4A C5A H5AB 110.0
H5AA C5A H5AB 108.5
C7A C6A C5A 110.50(18)
C7A C6A H6AA 111.4
C5A C6A H6AA 110.8
C7A C6A H6AB 107.8
C5A C6A H6AB 108.0
H6AA C6A H6AB 108.2
C8A C7A C6A 111.91(17)
C8A C7A H7AA 109.8
C6A C7A H7AA 107.5
C8A C7A H7AB 109.4
C6A C7A H7AB 110.1
H7AA C7A H7AB 108.1
C9A C8A C7A 124.8(2)
C9A C8A H8A 116.7
C7A C8A H8A 118.5
C8A C9A C10A 122.50(18)
C8A C9A C4A 121.64(17)
C10A C9A C4A 115.86(15)
C11A C10A N1A 108.52(14)
C11A C10A C9A 133.14(16)
N1A C10A C9A 118.30(16)
C10A C11A C12A 107.27(14)
C10A C11A C19A 128.39(16)
C12A C11A C19A 124.31(16)
C17A C12A C13A 118.36(16)
C17A C12A C11A 107.83(15)
C13A C12A C11A 133.81(16)
C14A C13A C12A 119.04(17)
C14A C13A H13A 121.0
C12A C13A H13A 120.0
C13A C14A C15A 121.36(18)
C13A C14A H14A 119.2
C15A C14A H14A 119.5
C16A C15A C14A 121.46(17)
C16A C15A H15A 119.3
C14A C15A H15A 119.2
C15A C16A C17A 117.24(17)
C15A C16A H16A 122.1
C17A C16A H16A 120.7
N1A C17A C16A 129.78(16)
N1A C17A C12A 107.69(14)
C16A C17A C12A 122.52(16)
C2A O18A H18A 106.4(13)
C11A C19A H19F 109.7
C11A C19A H19D 109.5
H19F C19A H19D 109.7
C11A C19A H19E 110.0
H19F C19A H19E 109.7
H19D C19A H19E 108.2
C17B N1B C10B 108.70(13)
C17B N1B C2B 124.30(13)
C10B N1B C2B 125.63(13)
O18B C2B N1B 110.45(12)
O18B C2B C3B 108.64(13)
N1B C2B C3B 109.75(13)
O18B C2B H2B 109.3
N1B C2B H2B 108.9
C3B C2B H2B 109.8
C2B C3B C4B 112.78(13)
C2B C3B H3BA 108.9
C4B C3B H3BA 109.6
C2B C3B H3BB 109.6
C4B C3B H3BB 107.9
H3BA C3B H3BB 108.0
C9B C4B C3B 108.69(13)
C9B C4B C5B 111.71(13)
C3B C4B C5B 111.28(13)
C9B C4B H4B 108.7
C3B C4B H4B 108.0
C5B C4B H4B 108.4
C6B C5B C4B 111.68(14)
C6B C5B H5BA 109.5
C4B C5B H5BA 110.0
C6B C5B H5BB 109.1
C4B C5B H5BB 108.3
H5BA C5B H5BB 108.1
C7B C6B C5B 109.39(14)
C7B C6B H6BA 110.0
C5B C6B H6BA 109.1
C7B C6B H6BB 110.0
C5B C6B H6BB 110.1
H6BA C6B H6BB 108.1
C8B C7B C6B 111.63(14)
C8B C7B H7BA 108.7
C6B C7B H7BA 108.6
C8B C7B H7BB 110.1
C6B C7B H7BB 109.6
H7BA C7B H7BB 108.0
C9B C8B C7B 124.12(16)
C9B C8B H8B 117.5
C7B C8B H8B 118.4
C8B C9B C10B 122.69(15)
C8B C9B C4B 122.14(14)
C10B C9B C4B 115.12(13)
C11B C10B N1B 109.03(13)
C11B C10B C9B 132.21(15)
N1B C10B C9B 118.72(14)
C10B C11B C12B 106.99(14)
C10B C11B C19B 128.30(14)
C12B C11B C19B 124.59(14)
C13B C12B C17B 118.60(15)
C13B C12B C11B 133.66(15)
C17B C12B C11B 107.68(14)
C14B C13B C12B 119.01(15)
C14B C13B H13B 120.7
C12B C13B H13B 120.3
C13B C14B C15B 121.35(16)
C13B C14B H14B 119.6
C15B C14B H14B 119.0
C16B C15B C14B 121.21(16)
C16B C15B H15B 119.3
C14B C15B H15B 119.5
C15B C16B C17B 117.45(16)
C15B C16B H16B 121.9
C17B C16B H16B 120.6
N1B C17B C16B 129.99(15)
N1B C17B C12B 107.59(14)
C16B C17B C12B 122.39(15)
C2B O18B H18B 112.7(12)
C11B C19B H19I 109.6
C11B C19B H19G 109.9
H19I C19B H19G 109.7
C11B C19B H19H 109.7
H19I C19B H19H 109.7
H19G C19B H19H 108.2

loop_
_geom_bond_atom_site_label_1
_geom_bond_atom_site_label_2
_geom_bond_distance
N1 C17 1.3853(18)
N1 C10 1.3992(18)
N1 C2 1.4361(18)
C2 O18 1.4336(18)
C2 C3 1.502(2)
C2 H2 0.9600
C3 C4 1.516(2)
C3 H3A 0.9601
C3 H3B 0.9599
C4 C9 1.517(2)
C4 C5 1.523(2)
C4 H4 0.9601
C5 C6 1.506(2)
C5 H5A 0.9601
C5 H5B 0.9599
C6 C7 1.519(2)
C6 H6A 0.9601
C6 H6B 0.9600
C7 C8 1.499(2)
C7 H7A 0.9600
C7 H7B 0.9600
C8 C9 1.335(2)
C8 H8 0.9599
C9 C10 1.466(2)
C10 C11 1.380(2)
C11 C12 1.426(2)
C11 C19 1.500(2)
C12 C13 1.406(2)
C12 C17 1.407(2)
C13 C14 1.368(2)
C13 H13 0.9599
C14 C15 1.397(2)
C14 H14 0.9599
C15 C16 1.384(2)
C15 H15 0.9601
C16 C17 1.388(2)
C16 H16 0.9597
O18 H18 0.894(19)
C19 H19C 0.9600
C19 H19A 0.9599
C19 H19B 0.9601
N1A C17A 1.3791(19)
N1A C10A 1.4090(19)
N1A C2A 1.4427(19)
C2A O18A 1.4395(19)
C2A C3A 1.505(2)
C2A H2A 0.9600
C3A C4A 1.524(2)
C3A H3AA 0.9600
C3A H3AB 0.9598
C4A C9A 1.508(2)
C4A C5A 1.531(2)
C4A H4A 0.9601
C5A C6A 1.528(3)
C5A H5AA 0.9597
C5A H5AB 0.9599
C6A C7A 1.515(3)
C6A H6AA 0.9601
C6A H6AB 0.9595
C7A C8A 1.492(2)
C7A H7AA 0.9599
C7A H7AB 0.9601
C8A C9A 1.339(2)
C8A H8A 0.9599
C9A C10A 1.460(2)
C10A C11A 1.373(2)
C11A C12A 1.429(2)
C11A C19A 1.505(2)
C12A C17A 1.401(2)
C12A C13A 1.407(2)
C13A C14A 1.376(2)
C13A H13A 0.9599
C14A C15A 1.388(2)
C14A H14A 0.9601
C15A C16A 1.375(2)
C15A H15A 0.9599
C16A C17A 1.399(2)
C16A H16A 0.9601
O18A H18A 0.94(2)
C19A H19F 0.9603
C19A H19D 0.9599
C19A H19E 0.9600
N1B C17B 1.3808(19)
N1B C10B 1.4049(19)
N1B C2B 1.4503(19)
C2B O18B 1.4311(17)
C2B C3B 1.509(2)
C2B H2B 0.9601
C3B C4B 1.525(2)
C3B H3BA 0.9600
C3B H3BB 0.9599
C4B C9B 1.518(2)
C4B C5B 1.524(2)
C4B H4B 0.9600
C5B C6B 1.523(2)
C5B H5BA 0.9598
C5B H5BB 0.9601
C6B C7B 1.515(2)
C6B H6BA 0.9601
C6B H6BB 0.9601
C7B C8B 1.502(2)
C7B H7BA 0.9599
C7B H7BB 0.9601
C8B C9B 1.336(2)
C8B H8B 0.9601
C9B C10B 1.468(2)
C10B C11B 1.377(2)
C11B C12B 1.432(2)
C11B C19B 1.499(2)
C12B C13B 1.404(2)
C12B C17B 1.412(2)
C13B C14B 1.377(2)
C13B H13B 0.9601
C14B C15B 1.400(2)
C14B H14B 0.9599
C15B C16B 1.380(2)
C15B H15B 0.9602
C16B C17B 1.394(2)
C16B H16B 0.9600
O18B H18B 0.937(18)
C19B H19I 0.9599
C19B H19G 0.9601
C19B H19H 0.9599

loop_
_geom_torsion_atom_site_label_1
_geom_torsion_atom_site_label_2
_geom_torsion_atom_site_label_3
_geom_torsion_atom_site_label_4
_geom_torsion
C17 N1 C2 O18 -75.88(18)
C10 N1 C2 O18 98.74(16)
C17 N1 C2 C3 162.41(14)
C10 N1 C2 C3 -23.0(2)
O18 C2 C3 C4 -68.97(17)
N1 C2 C3 C4 50.26(19)
C2 C3 C4 C9 -59.00(18)
C2 C3 C4 C5 177.00(14)
C3 C4 C5 C6 172.30(15)
C9 C4 C5 C6 48.7(2)
C4 C5 C6 C7 -61.4(2)
C5 C6 C7 C8 39.8(2)
C6 C7 C8 C9 -7.9(3)
C7 C8 C9 C10 178.28(15)
C7 C8 C9 C4 -4.1(3)
C3 C4 C9 C8 -140.12(16)
C5 C4 C9 C8 -16.4(2)
C3 C4 C9 C10 37.64(18)
C5 C4 C9 C10 161.41(14)
C17 N1 C10 C11 0.22(17)
C2 N1 C10 C11 -175.07(14)
C17 N1 C10 C9 178.37(13)
C2 N1 C10 C9 3.1(2)
C8 C9 C10 C11 -15.2(3)
C4 C9 C10 C11 167.10(16)
C8 C9 C10 N1 167.21(15)
C4 C9 C10 N1 -10.5(2)
N1 C10 C11 C12 -0.47(17)
C9 C10 C11 C12 -178.27(16)
N1 C10 C11 C19 177.95(15)
C9 C10 C11 C19 0.2(3)
C10 C11 C12 C13 179.78(17)
C19 C11 C12 C13 1.3(3)
C10 C11 C12 C17 0.56(18)
C19 C11 C12 C17 -177.94(15)
C17 C12 C13 C14 0.3(2)
C11 C12 C13 C14 -178.85(17)
C12 C13 C14 C15 -1.1(3)
C13 C14 C15 C16 0.8(3)
C14 C15 C16 C17 0.2(3)
C10 N1 C17 C16 179.59(16)
C2 N1 C17 C16 -5.0(3)
C10 N1 C17 C12 0.13(17)
C2 N1 C17 C12 175.55(14)
C15 C16 C17 N1 179.68(16)
C15 C16 C17 C12 -0.9(2)
C13 C12 C17 N1 -179.78(13)
C11 C12 C17 N1 -0.42(17)
C13 C12 C17 C16 0.7(2)
C11 C12 C17 C16 -179.92(15)
C17A N1A C2A O18A -71.36(18)
C10A N1A C2A O18A 108.48(16)
C17A N1A C2A C3A 165.56(14)
C10A N1A C2A C3A -14.6(2)
O18A C2A C3A C4A -75.01(19)
N1A C2A C3A C4A 45.2(2)
C2A C3A C4A C9A -59.9(2)
C2A C3A C4A C5A 175.29(16)
C9A C4A C5A C6A 45.5(2)
C3A C4A C5A C6A 169.02(17)
C4A C5A C6A C7A -62.5(2)
C5A C6A C7A C8A 44.3(3)
C6A C7A C8A C9A -11.4(3)
C7A C8A C9A C10A 175.96(16)
C7A C8A C9A C4A -4.9(3)
C3A C4A C9A C8A -137.08(17)
C5A C4A C9A C8A -12.8(2)
C3A C4A C9A C10A 42.1(2)
C5A C4A C9A C10A 166.38(14)
C17A N1A C10A C11A -0.33(17)
C2A N1A C10A C11A 179.80(14)
C17A N1A C10A C9A 177.71(13)
C2A N1A C10A C9A -2.1(2)
C8A C9A C10A C11A -15.8(3)
C4A C9A C10A C11A 165.03(17)
C8A C9A C10A N1A 166.71(16)
C4A C9A C10A N1A -12.4(2)
N1A C10A C11A C12A 0.50(18)
C9A C10A C11A C12A -177.14(16)
N1A C10A C11A C19A 178.63(15)
C9A C10A C11A C19A 1.0(3)
C10A C11A C12A C17A -0.49(18)
C19A C11A C12A C17A -178.71(15)
C10A C11A C12A C13A 178.74(17)
C19A C11A C12A C13A 0.5(3)
C17A C12A C13A C14A 0.8(2)
C11A C12A C13A C14A -178.35(17)
C12A C13A C14A C15A -1.2(3)
C13A C14A C15A C16A 0.7(3)
C14A C15A C16A C17A 0.1(2)
C10A N1A C17A C16A -178.96(16)
C2A N1A C17A C16A 0.9(3)
C10A N1A C17A C12A 0.02(17)
C2A N1A C17A C12A 179.89(14)
C15A C16A C17A N1A 178.38(15)
C15A C16A C17A C12A -0.5(2)
C13A C12A C17A N1A -179.08(13)
C11A C12A C17A N1A 0.29(17)
C13A C12A C17A C16A 0.0(2)
C11A C12A C17A C16A 179.35(14)
C17B N1B C2B O18B 69.20(18)
C10B N1B C2B O18B -95.89(16)
C17B N1B C2B C3B -171.04(13)
C10B N1B C2B C3B 23.9(2)
O18B C2B C3B C4B 71.94(16)
N1B C2B C3B C4B -48.93(17)
C2B C3B C4B C9B 60.87(17)
C2B C3B C4B C5B -175.71(13)
C9B C4B C5B C6B -43.07(19)
C3B C4B C5B C6B -164.75(14)
C4B C5B C6B C7B 63.33(18)
C5B C6B C7B C8B -47.24(19)
C6B C7B C8B C9B 14.4(2)
C7B C8B C9B C10B -176.96(14)
C7B C8B C9B C4B 5.5(2)
C3B C4B C9B C8B 132.27(16)
C5B C4B C9B C8B 9.1(2)
C3B C4B C9B C10B -45.42(17)
C5B C4B C9B C10B -168.58(13)
C17B N1B C10B C11B 0.28(17)
C2B N1B C10B C11B 167.31(13)
C17B N1B C10B C9B -177.56(12)
C2B N1B C10B C9B -10.5(2)
C8B C9B C10B C11B 26.5(3)
C4B C9B C10B C11B -155.78(16)
C8B C9B C10B N1B -156.22(14)
C4B C9B C10B N1B 21.45(19)
N1B C10B C11B C12B 0.19(17)
C9B C10B C11B C12B 177.62(15)
N1B C10B C11B C19B -175.91(14)
C9B C10B C11B C19B 1.5(3)
C10B C11B C12B C13B -177.44(16)
C19B C11B C12B C13B -1.2(3)
C10B C11B C12B C17B -0.57(17)
C19B C11B C12B C17B 175.71(14)
C17B C12B C13B C14B -0.3(2)
C11B C12B C13B C14B 176.26(16)
C12B C13B C14B C15B 0.3(2)
C13B C14B C15B C16B 0.0(2)
C14B C15B C16B C17B -0.3(2)
C10B N1B C17B C16B 177.27(15)
C2B N1B C17B C16B 10.0(2)
C10B N1B C17B C12B -0.63(16)
C2B N1B C17B C12B -167.88(13)
C15B C16B C17B N1B -177.40(15)
C15B C16B C17B C12B 0.2(2)
C13B C12B C17B N1B 178.16(13)
C11B C12B C17B N1B 0.74(17)
C13B C12B C17B C16B 0.1(2)
C11B C12B C17B C16B -177.35(14)
